data_4348771
loop_
_publ_author_name
'Seo, Sujin'
'Ju, Huiyeong'
'Kim, Seulgi'
'Park, In-Hyeok'
'Lee, Eunji'
'Lee, Shim Sung'

_publ_section_title
;
 Group 12 Metal Complexes of an 18-Membered
 N<sub>2</sub>O<sub>2</sub>S<sub>2</sub> Macrocycle Incorporating Two
 Pyridines: First Examples of an Infinite Mercury(I) Complex and a
 Dumbbell-Shaped Heteronuclear Complex with a Macrocyclic Ligand.
;
_journal_issue 21
_journal_name_full 'Inorganic chemistry'
_journal_page_first 11028
_journal_page_last 11039
_journal_paper_doi 10.1021/acs.inorgchem.6b01583
_journal_volume 55
_journal_year 2016
_chemical_formula_moiety 'C18 H22 Hg2 N4 O8 S2'
_chemical_formula_sum 'C18 H22 Hg2 N4 O8 S2'
_chemical_formula_weight 887.70
_space_group_IT_number 60
_space_group_name_Hall '-P 2n 2ab'
_space_group_name_H-M_alt 'P b c n'
_symmetry_cell_setting orthorhombic
_symmetry_space_group_name_Hall '-P 2n 2ab'
_symmetry_space_group_name_H-M 'P b c n'
_atom_sites_solution_hydrogens geom
_atom_sites_solution_primary direct
_atom_sites_solution_secondary difmap
_audit_creation_method SHELXL-97
_cell_angle_alpha 90.00
_cell_angle_beta 90.00
_cell_angle_gamma 90.00
_cell_formula_units_Z 4
_cell_length_a 21.8840(15)
_cell_length_b 9.6475(7)
_cell_length_c 11.3145(9)
_cell_measurement_reflns_used 9951
_cell_measurement_temperature 173(2)
_cell_measurement_theta_max 26.97
_cell_measurement_theta_min 2.31
_cell_volume 2388.8(3)
_computing_cell_refinement 'Bruker SAINT'
_computing_data_collection 'Bruker APEX2'
_computing_data_reduction 'Bruker SAINT'
_computing_molecular_graphics 'Bruker SHELXTL'
_computing_publication_material 'Bruker SHELXTL'
_computing_structure_refinement 'SHELXL-97 (Sheldrick, 2008)'
_computing_structure_solution 'SHELXS-97 (Sheldrick, 2008)'
_diffrn_ambient_temperature 173(2)
_diffrn_measured_fraction_theta_full 0.991
_diffrn_measured_fraction_theta_max 0.991
_diffrn_measurement_device_type 'Bruker APEX-II CCD'
_diffrn_measurement_method '\f and \w scans'
_diffrn_radiation_monochromator graphite
_diffrn_radiation_source 'fine-focus sealed tube'
_diffrn_radiation_type MoK\a
_diffrn_radiation_wavelength 0.71073
_diffrn_reflns_av_R_equivalents 0.0530
_diffrn_reflns_av_sigmaI/netI 0.0217
_diffrn_reflns_limit_h_max 25
_diffrn_reflns_limit_h_min -26
_diffrn_reflns_limit_k_max 11
_diffrn_reflns_limit_k_min -11
_diffrn_reflns_limit_l_max 12
_diffrn_reflns_limit_l_min -13
_diffrn_reflns_number 30056
_diffrn_reflns_theta_full 24.98
_diffrn_reflns_theta_max 24.98
_diffrn_reflns_theta_min 1.86
_exptl_absorpt_coefficient_mu 13.065
_exptl_absorpt_correction_T_max 0.4616
_exptl_absorpt_correction_T_min 0.2020
_exptl_absorpt_correction_type multi-scan
_exptl_absorpt_process_details SADABS
_exptl_crystal_colour colourless
_exptl_crystal_density_diffrn 2.468
_exptl_crystal_density_method 'not measured'
_exptl_crystal_description Block
_exptl_crystal_F_000 1656
_exptl_crystal_size_max 0.18
_exptl_crystal_size_mid 0.10
_exptl_crystal_size_min 0.07
_refine_diff_density_max 3.110
_refine_diff_density_min -3.269
_refine_diff_density_rms 0.364
_refine_ls_extinction_method none
_refine_ls_goodness_of_fit_ref 1.158
_refine_ls_hydrogen_treatment constr
_refine_ls_matrix_type full
_refine_ls_number_parameters 154
_refine_ls_number_reflns 2093
_refine_ls_number_restraints 24
_refine_ls_restrained_S_all 1.151
_refine_ls_R_factor_all 0.0980
_refine_ls_R_factor_gt 0.0915
_refine_ls_shift/su_max 0.000
_refine_ls_shift/su_mean 0.000
_refine_ls_structure_factor_coef Fsqd
_refine_ls_weighting_details 'calc w=1/[\s^2^(Fo^2^)+(0.1089P)^2^+303.1877P] where P=(Fo^2^+2Fc^2^)/3'
_refine_ls_weighting_scheme calc
_refine_ls_wR_factor_gt 0.2634
_refine_ls_wR_factor_ref 0.2700
_reflns_number_gt 1901
_reflns_number_total 2093
_reflns_threshold_expression >2sigma(I)
_cod_data_source_file ic6b01583_si_002.cif
_cod_data_source_block 4
_cod_depositor_comments
;
The following automatic conversions were performed:

data item '_symmetry_cell_setting' value 'Orthorhombic' was changed
to 'orthorhombic' in accordance with the
/home/saulius/struct/COD-crude-data/automatic-downloads/DataCite-retrospective/ACS/depositions/lib/dictionaries/cif_core.dic
dictionary named 'cif_core.dic' version 2.4.2 last updated on
2011-04-26.

Automatic conversion script
Id: cif_fix_values 6909 2019-04-08 15:41:33Z antanas 
;
_cod_original_sg_symbol_H-M Pbcn
_cod_database_code 4348771

loop_
_symmetry_equiv_pos_as_xyz
'x, y, z'
'-x+1/2, -y+1/2, z+1/2'
'-x, y, -z+1/2'
'x+1/2, -y+1/2, -z'
'-x, -y, -z'
'x-1/2, y-1/2, -z-1/2'
'x, -y, z-1/2'
'-x-1/2, y-1/2, z'

loop_
_atom_site_label
_atom_site_type_symbol
_atom_site_fract_x
_atom_site_fract_y
_atom_site_fract_z
_atom_site_U_iso_or_equiv
_atom_site_adp_type
_atom_site_occupancy
_atom_site_symmetry_multiplicity
_atom_site_calc_flag
_atom_site_refinement_flags
_atom_site_disorder_assembly
_atom_site_disorder_group
Hg1 Hg 0.54091(4) 0.37296(12) 1.17172(9) 0.0345(5) Uani 1 1 d . . .
N1 N 0.6204(8) 0.3415(17) 1.0424(15) 0.014(4) Uani 1 1 d U B .
O1 O 0.5026(4) 0.3035(10) 0.9312(12) 0.046(3) Uani 0.50 1 d P A 1
S2 S 0.3889(5) 0.3875(10) 0.8306(10) 0.039(3) Uani 0.50 1 d P . 1
S1 S 0.5026(4) 0.3035(10) 0.9312(12) 0.046(3) Uani 0.50 1 d P B 2
O2 O 0.3889(5) 0.3875(10) 0.8306(10) 0.039(3) Uani 0.50 1 d P A 2
C1 C 0.6742(10) 0.407(2) 1.064(2) 0.026(5) Uani 1 1 d . . .
C2 C 0.7229(12) 0.379(3) 0.999(3) 0.043(8) Uani 1 1 d . B .
H2A H 0.7602 0.4265 1.0131 0.052 Uiso 1 1 calc R . .
C3 C 0.7194(14) 0.281(4) 0.913(3) 0.053(9) Uani 1 1 d . . .
H3A H 0.7546 0.2610 0.8665 0.063 Uiso 1 1 calc R B .
C4 C 0.6663(13) 0.211(3) 0.891(3) 0.038(6) Uani 1 1 d . B .
H4A H 0.6638 0.1442 0.8295 0.045 Uiso 1 1 calc R . .
C5 C 0.6155(11) 0.241(3) 0.962(2) 0.028(5) Uani 1 1 d . . .
C6 C 0.5529(11) 0.170(3) 0.948(2) 0.027(5) Uani 1 1 d U A .
H6A H 0.5428 0.1149 1.0191 0.032 Uiso 1 1 calc R C 1
H6B H 0.5524 0.1088 0.8780 0.032 Uiso 1 1 calc R C 1
C7 C 0.4395(14) 0.203(3) 0.963(3) 0.047(7) Uani 1 1 d U . .
H7A H 0.4327 0.1319 0.9010 0.056 Uiso 1 1 calc R A 1
H7B H 0.4438 0.1565 1.0405 0.056 Uiso 1 1 calc R A 1
C8 C 0.3873(13) 0.311(3) 0.965(3) 0.043(7) Uani 1 1 d . A .
H8A H 0.3940 0.3798 1.0279 0.052 Uiso 1 1 calc R D 2
H8B H 0.3474 0.2649 0.9779 0.052 Uiso 1 1 calc R D 2
C9 C 0.3252(12) 0.486(3) 0.839(3) 0.040(7) Uani 1 1 d . . .
H9A H 0.3194 0.5344 0.7627 0.048 Uiso 1 1 calc R A 2
H9B H 0.2896 0.4246 0.8511 0.048 Uiso 1 1 calc R A 2
N2 N 0.6334(9) 0.107(2) 0.2293(19) 0.027(5) Uani 1 1 d U . .
O3 O 0.6474(10) 0.218(3) 0.285(2) 0.059(6) Uani 1 1 d . . .
O4 O 0.6720(13) 0.031(3) 0.182(3) 0.091(11) Uani 1 1 d . . .
O5 O 0.5788(8) 0.0769(19) 0.221(2) 0.045(5) Uani 1 1 d . . .

loop_
_atom_site_aniso_label
_atom_site_aniso_U_11
_atom_site_aniso_U_22
_atom_site_aniso_U_33
_atom_site_aniso_U_23
_atom_site_aniso_U_13
_atom_site_aniso_U_12
Hg1 0.0220(6) 0.0410(7) 0.0404(7) -0.0179(5) 0.0148(4) -0.0067(4)
N1 0.013(4) 0.013(4) 0.015(4) -0.001(2) 0.001(2) 0.001(2)
O1 0.013(4) 0.033(5) 0.092(9) -0.022(6) 0.002(5) -0.005(4)
S2 0.043(6) 0.025(5) 0.050(6) 0.003(4) -0.023(5) -0.009(4)
S1 0.013(4) 0.033(5) 0.092(9) -0.022(6) 0.002(5) -0.005(4)
O2 0.043(6) 0.025(5) 0.050(6) 0.003(4) -0.023(5) -0.009(4)
C1 0.007(10) 0.023(12) 0.047(16) 0.005(11) 0.004(10) 0.000(8)
C2 0.014(12) 0.047(17) 0.07(2) 0.022(16) 0.009(13) -0.004(11)
C3 0.041(17) 0.06(2) 0.06(2) 0.018(18) 0.018(15) 0.021(16)
C4 0.041(16) 0.035(15) 0.037(16) -0.003(13) 0.008(12) 0.003(13)
C5 0.031(13) 0.028(13) 0.025(13) 0.003(10) 0.001(10) 0.011(11)
C6 0.027(5) 0.027(5) 0.027(5) -0.001(2) 0.000(2) 0.000(2)
C7 0.047(8) 0.044(8) 0.050(8) -0.001(5) 0.001(5) -0.003(5)
C8 0.036(15) 0.021(13) 0.07(2) 0.016(14) 0.009(14) 0.011(11)
C9 0.029(13) 0.035(15) 0.057(19) 0.001(14) -0.010(13) 0.005(12)
N2 0.027(5) 0.027(5) 0.028(5) 0.000(2) 0.000(2) 0.001(2)
O3 0.049(13) 0.065(15) 0.061(15) 0.002(13) -0.015(11) -0.007(12)
O4 0.080(19) 0.08(2) 0.11(2) 0.029(18) 0.060(18) 0.047(16)
O5 0.026(9) 0.022(9) 0.088(17) -0.010(10) 0.010(10) -0.008(8)

loop_
_atom_type_symbol
_atom_type_description
_atom_type_scat_dispersion_real
_atom_type_scat_dispersion_imag
_atom_type_scat_source
C C 0.0033 0.0016 'International Tables Vol C Tables 4.2.6.8 and 6.1.1.4'
H H 0.0000 0.0000 'International Tables Vol C Tables 4.2.6.8 and 6.1.1.4'
N N 0.0061 0.0033 'International Tables Vol C Tables 4.2.6.8 and 6.1.1.4'
O O 0.0106 0.0060 'International Tables Vol C Tables 4.2.6.8 and 6.1.1.4'
S S 0.1246 0.1234 'International Tables Vol C Tables 4.2.6.8 and 6.1.1.4'
Hg Hg -2.3894 9.2266 'International Tables Vol C Tables 4.2.6.8 and 6.1.1.4'

loop_
_geom_angle_atom_site_label_1
_geom_angle_atom_site_label_2
_geom_angle_atom_site_label_3
_geom_angle
_geom_angle_site_symmetry_1
_geom_angle_site_symmetry_3
N1 Hg1 Hg1 171.1(4) . 3_657
N1 Hg1 S2 71.6(5) . 5_667
Hg1 Hg1 S2 113.6(3) 3_657 5_667
C5 N1 C1 122(2) . .
C5 N1 Hg1 118.1(15) . .
C1 N1 Hg1 118.6(15) . .
C6 O1 C7 94.0(15) . .
C2 C1 N1 120(3) . .
C2 C1 C9 123(2) . 5_667
N1 C1 C9 117(2) . 5_667
C1 C2 C3 120(3) . .
C2 C3 C4 121(3) . .
C3 C4 C5 118(3) . .
N1 C5 C4 118(2) . .
N1 C5 C6 117(2) . .
C4 C5 C6 124(2) . .
C5 C6 O1 104.7(17) . .
C8 C7 O1 102(2) . .
O5 N2 O4 119(3) . .
O5 N2 O3 118(2) . .
O4 N2 O3 123(3) . .

loop_
_geom_bond_atom_site_label_1
_geom_bond_atom_site_label_2
_geom_bond_distance
_geom_bond_site_symmetry_2
Hg1 N1 2.294(17) .
Hg1 Hg1 2.5186(18) 3_657
Hg1 S2 2.775(10) 5_667
N1 C5 1.34(3) .
N1 C1 1.36(3) .
O1 C6 1.70(3) .
O1 C7 1.73(3) .
S2 Hg1 2.775(10) 5_667
C1 C2 1.32(4) .
C1 C9 1.50(4) 5_667
C2 C3 1.36(5) .
C3 C4 1.37(5) .
C4 C5 1.40(4) .
C5 C6 1.54(3) .
C7 C8 1.55(4) .
C9 C1 1.50(4) 5_667
N2 O5 1.23(3) .
N2 O4 1.24(3) .
N2 O3 1.28(3) .
